data_7156356
loop_
_publ_author_name
'Wang, Hui'
'Tu, Yuan-Hong'
'Liu, De-Yong'
'Hu, Xiang-Guo'

_publ_section_title
;
 Cu-Catalyzed/mediated synthesis of N-fluoroalkylanilines from arylboronic
 acids: fluorine effect on the reactivity of fluoroalkylamines.
;
_journal_issue 36
_journal_name_full 'Organic &amp; biomolecular chemistry'
_journal_page_first 6634
_journal_page_last 6637
_journal_paper_doi 10.1039/c8ob01581c
_journal_volume 16
_journal_year 2018
_chemical_formula_moiety C11H6F7N2
_chemical_formula_sum 'C11 H6 F7 N2'
_chemical_formula_weight 299.18
_space_group_IT_number 61
_space_group_name_Hall '-P 2ac 2ab'
_space_group_name_H-M_alt 'P b c a'
_symmetry_cell_setting orthorhombic
_symmetry_space_group_name_Hall '-P 2ac 2ab'
_symmetry_space_group_name_H-M 'P b c a'
_atom_sites_solution_hydrogens geom
_atom_sites_solution_primary direct
_atom_sites_solution_secondary difmap
_audit_creation_method SHELXL-97
_audit_update_record
;
2018-07-03 deposited with the CCDC.
2018-08-03 downloaded from the CCDC.
;
_cell_angle_alpha 90.00
_cell_angle_beta 90.00
_cell_angle_gamma 90.00
_cell_formula_units_Z 8
_cell_length_a 9.1202(10)
_cell_length_b 8.3186(10)
_cell_length_c 33.169(7)
_cell_measurement_reflns_used 3284
_cell_measurement_temperature 293(2)
_cell_measurement_theta_max 23.0690
_cell_measurement_theta_min 4.1160
_cell_volume 2516.4(7)
_computing_structure_refinement 'SHELXL-97 (Sheldrick, 2008)'
_computing_structure_solution 'SHELXS-97 (Sheldrick, 2008)'
_diffrn_ambient_temperature 293(2)
_diffrn_measured_fraction_theta_full 0.998
_diffrn_measured_fraction_theta_max 0.998
_diffrn_measurement_device_type 'four-circle diffractometer'
_diffrn_measurement_method '\w scans'
_diffrn_radiation_monochromator graphite
_diffrn_radiation_source 'fine-focus sealed tube'
_diffrn_radiation_type MoK\a
_diffrn_radiation_wavelength 0.71073
_diffrn_reflns_av_R_equivalents 0.0711
_diffrn_reflns_av_sigmaI/netI 0.0389
_diffrn_reflns_limit_h_max 11
_diffrn_reflns_limit_h_min -11
_diffrn_reflns_limit_k_max 10
_diffrn_reflns_limit_k_min -8
_diffrn_reflns_limit_l_max 32
_diffrn_reflns_limit_l_min -40
_diffrn_reflns_number 12264
_diffrn_reflns_theta_full 25.50
_diffrn_reflns_theta_max 25.50
_diffrn_reflns_theta_min 3.37
_exptl_absorpt_coefficient_mu 0.168
_exptl_absorpt_correction_T_max 0.9801
_exptl_absorpt_correction_T_min 0.9735
_exptl_absorpt_correction_type multi-scan
_exptl_absorpt_process_details sadabs
_exptl_crystal_colour colourless
_exptl_crystal_density_diffrn 1.579
_exptl_crystal_density_method 'not measured'
_exptl_crystal_description block
_exptl_crystal_F_000 1192
_exptl_crystal_size_max 0.16
_exptl_crystal_size_mid 0.15
_exptl_crystal_size_min 0.12
_refine_diff_density_max 0.447
_refine_diff_density_min -0.708
_refine_diff_density_rms 0.182
_refine_ls_extinction_method none
_refine_ls_goodness_of_fit_ref 1.523
_refine_ls_hydrogen_treatment mixed
_refine_ls_matrix_type full
_refine_ls_number_parameters 181
_refine_ls_number_reflns 2319
_refine_ls_number_restraints 0
_refine_ls_restrained_S_all 1.523
_refine_ls_R_factor_all 0.1468
_refine_ls_R_factor_gt 0.1311
_refine_ls_shift/su_max 0.000
_refine_ls_shift/su_mean 0.000
_refine_ls_structure_factor_coef Fsqd
_refine_ls_weighting_details 'calc w=1/[\s^2^(Fo^2^)+(0.2000P)^2^+0.0000P] where P=(Fo^2^+2Fc^2^)/3'
_refine_ls_weighting_scheme calc
_refine_ls_wR_factor_gt 0.3738
_refine_ls_wR_factor_ref 0.4000
_reflns_number_gt 1650
_reflns_number_total 2319
_reflns_threshold_expression >2sigma(I)
_cod_data_source_file c8ob01581c2.cif
_cod_data_source_block wh20180529
_cod_depositor_comments 'Adding full bibliography for 7156356--7156357.cif.'
_cod_original_sg_symbol_H-M Pbca
_cod_database_code 7156356

loop_
_symmetry_equiv_pos_as_xyz
'x, y, z'
'-x+1/2, -y, z+1/2'
'-x, y+1/2, -z+1/2'
'x+1/2, -y+1/2, -z'
'-x, -y, -z'
'x-1/2, y, -z-1/2'
'x, -y-1/2, z-1/2'
'-x-1/2, y-1/2, z'

loop_
_atom_site_label
_atom_site_type_symbol
_atom_site_fract_x
_atom_site_fract_y
_atom_site_fract_z
_atom_site_U_iso_or_equiv
_atom_site_adp_type
_atom_site_occupancy
_atom_site_symmetry_multiplicity
_atom_site_calc_flag
_atom_site_refinement_flags
C1 C 0.2706(4) 1.0858(5) 0.45120(14) 0.0847(12) Uani 1 1 d .
C2 C 0.4233(3) 1.0715(5) 0.44107(12) 0.0719(11) Uani 1 1 d .
C3 C 0.4665(4) 0.9819(5) 0.40868(14) 0.0805(12) Uani 1 1 d .
H3 H 0.3958 0.9304 0.3931 0.097 Uiso 1 1 calc R
C4 C 0.6121(4) 0.9660(5) 0.39845(14) 0.0789(12) Uani 1 1 d .
H4 H 0.6390 0.9062 0.3759 0.095 Uiso 1 1 calc R
C5 C 0.7197(3) 1.0407(4) 0.42223(12) 0.0675(10) Uani 1 1 d .
C6 C 0.6745(4) 1.1308(5) 0.45536(13) 0.0743(11) Uani 1 1 d .
H6 H 0.7448 1.1805 0.4714 0.089 Uiso 1 1 calc R
C7 C 0.5301(4) 1.1481(5) 0.46496(12) 0.0764(11) Uani 1 1 d .
H7 H 0.5024 1.2098 0.4871 0.092 Uiso 1 1 calc R
C8 C 0.9316(4) 0.9250(5) 0.38507(15) 0.0836(12) Uani 1 1 d .
H8A H 0.8650 0.8370 0.3793 0.100 Uiso 1 1 calc R
H8B H 1.0205 0.8799 0.3965 0.100 Uiso 1 1 calc R
C9 C 0.9681(5) 1.0100(5) 0.34674(18) 0.0888(14) Uani 1 1 d .
C10 C 1.0377(5) 0.8961(6) 0.31592(18) 0.1040(16) Uani 1 1 d .
C11 C 1.0846(10) 0.9645(10) 0.2752(3) 0.145(3) Uani 1 1 d .
F1 F 0.8516(4) 1.0797(5) 0.33101(13) 0.1363(15) Uani 1 1 d .
F2 F 1.0634(4) 1.1294(4) 0.35389(13) 0.1383(15) Uani 1 1 d .
F3 F 0.9412(6) 0.7811(5) 0.30763(15) 0.190(2) Uani 1 1 d .
F4 F 1.1591(6) 0.8314(7) 0.33192(16) 0.195(3) Uani 1 1 d .
F5 F 1.1418(7) 0.8528(6) 0.25308(17) 0.188(2) Uani 1 1 d .
F6 F 1.1643(10) 1.0779(9) 0.2798(2) 0.282(5) Uani 1 1 d .
F7 F 0.9626(9) 1.0012(11) 0.2570(2) 0.253(4) Uani 1 1 d .
N1 N 0.1506(4) 1.1006(6) 0.45760(16) 0.1132(16) Uani 1 1 d .
N2 N 0.8659(4) 1.0297(4) 0.41364(12) 0.0844(11) Uani 1 1 d .

loop_
_atom_site_aniso_label
_atom_site_aniso_U_11
_atom_site_aniso_U_22
_atom_site_aniso_U_33
_atom_site_aniso_U_23
_atom_site_aniso_U_13
_atom_site_aniso_U_12
C1 0.061(2) 0.108(3) 0.085(3) -0.010(2) -0.0078(18) 0.0006(18)
C2 0.0564(19) 0.079(2) 0.080(3) 0.0001(18) -0.0045(16) -0.0007(15)
C3 0.062(2) 0.088(3) 0.092(3) -0.016(2) -0.0080(18) -0.0084(16)
C4 0.069(2) 0.078(2) 0.089(3) -0.019(2) -0.0010(19) -0.0013(16)
C5 0.0569(18) 0.064(2) 0.082(3) 0.0042(16) -0.0025(15) 0.0014(13)
C6 0.065(2) 0.089(2) 0.069(2) -0.0031(18) -0.0095(16) -0.0046(16)
C7 0.070(2) 0.093(3) 0.066(2) -0.0080(18) -0.0040(16) -0.0021(17)
C8 0.074(2) 0.074(2) 0.102(3) -0.001(2) 0.015(2) 0.0078(17)
C9 0.071(2) 0.085(3) 0.110(4) -0.004(2) 0.004(2) -0.0022(19)
C10 0.095(3) 0.104(4) 0.112(4) -0.012(3) 0.010(3) -0.011(3)
C11 0.131(6) 0.146(6) 0.158(7) 0.012(5) 0.016(5) -0.036(5)
F1 0.124(3) 0.143(3) 0.142(3) 0.036(2) 0.013(2) 0.050(2)
F2 0.158(3) 0.112(2) 0.145(3) -0.0325(19) 0.053(2) -0.056(2)
F3 0.266(5) 0.156(4) 0.147(3) -0.053(3) 0.072(3) -0.109(4)
F4 0.176(4) 0.251(6) 0.158(4) -0.031(3) -0.008(3) 0.139(4)
F5 0.241(5) 0.176(4) 0.148(4) -0.048(3) 0.070(4) 0.010(4)
F6 0.351(10) 0.271(7) 0.224(7) -0.092(6) 0.150(7) -0.192(8)
F7 0.202(6) 0.379(12) 0.179(6) 0.108(7) 0.014(5) 0.039(5)
N1 0.064(2) 0.161(4) 0.115(4) -0.030(3) -0.0063(19) 0.005(2)
N2 0.0621(17) 0.091(2) 0.100(3) -0.0103(18) 0.0034(15) 0.0029(15)

loop_
_atom_type_symbol
_atom_type_description
_atom_type_scat_dispersion_real
_atom_type_scat_dispersion_imag
_atom_type_scat_source
C C 0.0033 0.0016 'International Tables Vol C Tables 4.2.6.8 and 6.1.1.4'
H H 0.0000 0.0000 'International Tables Vol C Tables 4.2.6.8 and 6.1.1.4'
N N 0.0061 0.0033 'International Tables Vol C Tables 4.2.6.8 and 6.1.1.4'
F F 0.0171 0.0103 'International Tables Vol C Tables 4.2.6.8 and 6.1.1.4'

loop_
_geom_angle_atom_site_label_1
_geom_angle_atom_site_label_2
_geom_angle_atom_site_label_3
_geom_angle
N1 C1 C2 177.0(5)
C3 C2 C7 119.4(3)
C3 C2 C1 120.5(3)
C7 C2 C1 120.1(4)
C2 C3 C4 121.6(4)
C2 C3 H3 119.2
C4 C3 H3 119.2
C3 C4 C5 119.6(4)
C3 C4 H4 120.2
C5 C4 H4 120.2
N2 C5 C6 119.3(3)
N2 C5 C4 122.4(4)
C6 C5 C4 118.3(3)
C7 C6 C5 121.9(4)
C7 C6 H6 119.1
C5 C6 H6 119.1
C6 C7 C2 119.3(4)
C6 C7 H7 120.4
C2 C7 H7 120.4
N2 C8 C9 111.8(4)
N2 C8 H8A 109.2
C9 C8 H8A 109.2
N2 C8 H8B 109.2
C9 C8 H8B 109.2
H8A C8 H8B 107.9
F1 C9 F2 105.5(4)
F1 C9 C8 111.5(4)
F2 C9 C8 110.2(5)
F1 C9 C10 110.0(5)
F2 C9 C10 107.9(4)
C8 C9 C10 111.6(4)
F3 C10 F4 109.9(5)
F3 C10 C11 105.7(6)
F4 C10 C11 105.6(6)
F3 C10 C9 108.0(4)
F4 C10 C9 109.1(5)
C11 C10 C9 118.4(5)
F6 C11 F5 113.1(8)
F6 C11 F7 113.1(10)
F5 C11 F7 104.5(9)
F6 C11 C10 110.5(9)
F5 C11 C10 110.3(7)
F7 C11 C10 104.9(6)
C5 N2 C8 126.3(4)

loop_
_geom_bond_atom_site_label_1
_geom_bond_atom_site_label_2
_geom_bond_distance
C1 N1 1.122(5)
C1 C2 1.438(5)
C2 C3 1.365(6)
C2 C7 1.408(5)
C3 C4 1.377(5)
C3 H3 0.9300
C4 C5 1.404(6)
C4 H4 0.9300
C5 N2 1.366(5)
C5 C6 1.392(6)
C6 C7 1.362(6)
C6 H6 0.9300
C7 H7 0.9300
C8 N2 1.420(6)
C8 C9 1.492(7)
C8 H8A 0.9700
C8 H8B 0.9700
C9 F1 1.318(6)
C9 F2 1.341(5)
C9 C10 1.532(7)
C10 F3 1.329(6)
C10 F4 1.341(7)
C10 C11 1.527(11)
C11 F6 1.200(8)
C11 F5 1.294(9)
C11 F7 1.302(10)

loop_
_geom_torsion_atom_site_label_1
_geom_torsion_atom_site_label_2
_geom_torsion_atom_site_label_3
_geom_torsion_atom_site_label_4
_geom_torsion
N1 C1 C2 C3 -67(10)
N1 C1 C2 C7 114(10)
C7 C2 C3 C4 -0.8(6)
C1 C2 C3 C4 -179.8(4)
C2 C3 C4 C5 1.3(7)
C3 C4 C5 N2 -179.9(4)
C3 C4 C5 C6 -0.8(6)
N2 C5 C6 C7 178.9(3)
C4 C5 C6 C7 -0.2(6)
C5 C6 C7 C2 0.7(6)
C3 C2 C7 C6 -0.2(6)
C1 C2 C7 C6 178.8(4)
N2 C8 C9 F1 -56.0(5)
N2 C8 C9 F2 60.7(5)
N2 C8 C9 C10 -179.5(4)
F1 C9 C10 F3 -63.1(6)
F2 C9 C10 F3 -177.6(5)
C8 C9 C10 F3 61.2(6)
F1 C9 C10 F4 177.6(5)
F2 C9 C10 F4 63.0(6)
C8 C9 C10 F4 -58.2(6)
F1 C9 C10 C11 56.9(7)
F2 C9 C10 C11 -57.7(7)
C8 C9 C10 C11 -178.8(5)
F3 C10 C11 F6 175.0(9)
F4 C10 C11 F6 -68.6(10)
C9 C10 C11 F6 53.8(11)
F3 C10 C11 F5 -59.3(8)
F4 C10 C11 F5 57.2(8)
C9 C10 C11 F5 179.6(6)
F3 C10 C11 F7 52.8(8)
F4 C10 C11 F7 169.2(7)
C9 C10 C11 F7 -68.4(8)
C6 C5 N2 C8 170.0(4)
C4 C5 N2 C8 -11.0(6)
C9 C8 N2 C5 101.0(5)
